data_2220713
loop_
_publ_author_name
'Meera, P.'
'Revathi, C.'
'Dayalan, A.'

_publ_section_title
;Chloridobis[diphenylglyoximato(1--)-\k^2^<i>N</i>,<i>N</i>'](1<i>H</i>-imidazole-\k<i>N</i>^3^)cobalt(III)
 hemihydrate
;
_journal_coeditor_code BT2831
_journal_issue 2
_journal_name_full 'Acta Crystallographica Section E'
_journal_page_first m140
_journal_page_last m141
_journal_paper_doi 10.1107/S160053680804347X
_journal_volume 65
_journal_year 2009
_chemical_formula_iupac '[Co (C14 H11 N2 O2)2 Cl (C3 H4 N2)], 0.5H2 O'
_chemical_formula_moiety 'C31 H26 Cl Co N6 O4, 0.5(H2 O)'
_chemical_formula_sum 'C31 H27 Cl Co N6 O4.5'
_chemical_formula_weight 649.97
_chemical_name_systematic
;
Chloridobis[diphenylglyoximato(1-)-\k^2^<i>N</i>,<i>N</i>'](1<i>H</i>-
imidazole-\k<i>N</i>^3^)cobalt(III) hemihydrate
;
_space_group_IT_number 61
_symmetry_cell_setting orthorhombic
_symmetry_space_group_name_Hall '-P 2ac 2ab'
_symmetry_space_group_name_H-M 'P b c a'
_atom_sites_solution_hydrogens geom
_atom_sites_solution_primary direct
_atom_sites_solution_secondary difmap
_audit_creation_method SHELXL-97
_cell_angle_alpha 90.00
_cell_angle_beta 90.00
_cell_angle_gamma 90.00
_cell_formula_units_Z 8
_cell_length_a 19.1004(11)
_cell_length_b 12.0462(7)
_cell_length_c 26.9627(18)
_cell_measurement_reflns_used 5466
_cell_measurement_temperature 293(2)
_cell_measurement_theta_max 24.9
_cell_measurement_theta_min 2.1
_cell_volume 6203.8(7)
_computing_cell_refinement 'APEX2 and SAINT (Bruker, 2004)'
_computing_data_collection 'APEX2 (Bruker, 2004)'
_computing_data_reduction 'SAINT and XPREP (Bruker, 2004)'
_computing_molecular_graphics 'ORTEP-3 (Farrugia, 1997) and Mercury (Macrae <i>et al.</i>,  2006)'
_computing_publication_material 'SHELXL97 (Sheldrick, 2008)'
_computing_structure_refinement 'SHELXL97 (Sheldrick, 2008)'
_computing_structure_solution 'SIR92 (Altornare <i>et al.</i>,  1993)'
_diffrn_ambient_temperature 293(2)
_diffrn_measured_fraction_theta_full 0.996
_diffrn_measured_fraction_theta_max 0.996
_diffrn_measurement_device_type 'Bruker Kappa APEXII CCD'
_diffrn_measurement_method '\w and \f'
_diffrn_radiation_monochromator graphite
_diffrn_radiation_source 'fine-focus sealed tube'
_diffrn_radiation_type MoK\a
_diffrn_radiation_wavelength 0.71073
_diffrn_reflns_av_R_equivalents 0.0509
_diffrn_reflns_av_sigmaI/netI 0.0396
_diffrn_reflns_limit_h_max 22
_diffrn_reflns_limit_h_min -20
_diffrn_reflns_limit_k_max 13
_diffrn_reflns_limit_k_min -14
_diffrn_reflns_limit_l_max 18
_diffrn_reflns_limit_l_min -31
_diffrn_reflns_number 28473
_diffrn_reflns_theta_full 24.74
_diffrn_reflns_theta_max 24.74
_diffrn_reflns_theta_min 2.13
_diffrn_standards_decay_% 0
_exptl_absorpt_coefficient_mu 0.687
_exptl_absorpt_correction_T_max 0.8499
_exptl_absorpt_correction_T_min 0.7322
_exptl_absorpt_correction_type multi-scan
_exptl_absorpt_process_details '(SADABS; Bruker, 1999)'
_exptl_crystal_colour brown
_exptl_crystal_density_diffrn 1.392
_exptl_crystal_density_method 'not measured'
_exptl_crystal_description needle
_exptl_crystal_F_000 2680
_exptl_crystal_size_max 0.30
_exptl_crystal_size_mid 0.20
_exptl_crystal_size_min 0.20
_refine_diff_density_max 0.354
_refine_diff_density_min -0.258
_refine_ls_extinction_method none
_refine_ls_goodness_of_fit_ref 1.058
_refine_ls_hydrogen_treatment mixed
_refine_ls_matrix_type full
_refine_ls_number_parameters 415
_refine_ls_number_reflns 5282
_refine_ls_number_restraints 3
_refine_ls_restrained_S_all 1.058
_refine_ls_R_factor_all 0.0695
_refine_ls_R_factor_gt 0.0397
_refine_ls_shift/su_max 0.001
_refine_ls_shift/su_mean 0.000
_refine_ls_structure_factor_coef Fsqd
_refine_ls_weighting_details 'calc w=1/[\s^2^(Fo^2^)+(0.0434P)^2^+2.9454P] where P=(Fo^2^+2Fc^2^)/3'
_refine_ls_weighting_scheme calc
_refine_ls_wR_factor_gt 0.0887
_refine_ls_wR_factor_ref 0.1037
_reflns_number_gt 3705
_reflns_number_total 5282
_reflns_threshold_expression I>2\s(I)
_cod_data_source_file bt2831.cif
_cod_data_source_block I
_cod_original_formula_sum 'C31 H27 Cl Co N6 O4.50'
_cod_database_code 2220713
_cod_database_fobs_code 2220713

loop_
_symmetry_equiv_pos_as_xyz
'x, y, z'
'-x+1/2, -y, z+1/2'
'x+1/2, -y+1/2, -z'
'-x, y+1/2, -z+1/2'
'-x, -y, -z'
'x-1/2, y, -z-1/2'
'-x-1/2, y-1/2, z'
'x, -y-1/2, z-1/2'

loop_
_atom_site_type_symbol
_atom_site_label
_atom_site_fract_x
_atom_site_fract_y
_atom_site_fract_z
_atom_site_U_iso_or_equiv
_atom_site_adp_type
_atom_site_calc_flag
_atom_site_refinement_flags
_atom_site_occupancy
_atom_site_disorder_assembly
_atom_site_disorder_group
C C1 0.63561(15) 0.1880(3) 0.00280(11) 0.0409(7) Uani d . 1 . .
C C2 0.70947(14) 0.1624(2) 0.01198(11) 0.0381(7) Uani d . 1 . .
C C3 0.60509(15) 0.2080(3) -0.04659(11) 0.0464(8) Uani d . 1 . .
C C4 0.56950(19) 0.3038(3) -0.05731(13) 0.0639(10) Uani d . 1 . .
H H4 0.5658 0.3596 -0.0336 0.077 Uiso calc R 1 . .
C C5 0.5390(2) 0.3174(4) -0.10368(17) 0.0861(14) Uani d . 1 . .
H H5 0.5154 0.3827 -0.1114 0.103 Uiso calc R 1 . .
C C6 0.5438(2) 0.2339(5) -0.13802(16) 0.0882(15) Uani d . 1 . .
H H6 0.5224 0.2427 -0.1688 0.106 Uiso calc R 1 . .
C C7 0.5790(2) 0.1389(5) -0.12817(15) 0.0837(13) Uani d . 1 . .
H H7 0.5823 0.0832 -0.1520 0.100 Uiso calc R 1 . .
C C8 0.61007(18) 0.1258(3) -0.08218(13) 0.0624(10) Uani d . 1 . .
H H8 0.6346 0.0610 -0.0751 0.075 Uiso calc R 1 . .
C C9 0.76536(15) 0.1743(3) -0.02548(10) 0.0406(7) Uani d . 1 . .
C C10 0.76866(18) 0.2672(3) -0.05512(12) 0.0575(9) Uani d . 1 . .
H H10 0.7342 0.3215 -0.0526 0.069 Uiso calc R 1 . .
C C11 0.8230(2) 0.2803(4) -0.08864(14) 0.0707(11) Uani d . 1 . .
H H11 0.8251 0.3434 -0.1084 0.085 Uiso calc R 1 . .
C C12 0.8733(2) 0.2007(4) -0.09260(14) 0.0701(11) Uani d . 1 . .
H H12 0.9094 0.2094 -0.1154 0.084 Uiso calc R 1 . .
C C13 0.87115(19) 0.1089(4) -0.06346(14) 0.0664(11) Uani d . 1 . .
H H13 0.9060 0.0554 -0.0660 0.080 Uiso calc R 1 . .
C C14 0.81727(17) 0.0953(3) -0.03009(12) 0.0529(9) Uani d . 1 . .
H H14 0.8158 0.0320 -0.0104 0.064 Uiso calc R 1 . .
C C15 0.57331(14) 0.0802(2) 0.18684(11) 0.0364(7) Uani d . 1 . .
C C16 0.64821(14) 0.0580(2) 0.19665(10) 0.0365(7) Uani d . 1 . .
C C17 0.51700(14) 0.0551(3) 0.22257(11) 0.0402(7) Uani d . 1 . .
C C18 0.46087(16) 0.1271(3) 0.22873(13) 0.0550(9) Uani d . 1 . .
H H18 0.4589 0.1930 0.2108 0.066 Uiso calc R 1 . .
C C19 0.40809(19) 0.1009(4) 0.26147(15) 0.0737(12) Uani d . 1 . .
H H19 0.3707 0.1495 0.2657 0.088 Uiso calc R 1 . .
C C20 0.41012(19) 0.0049(4) 0.28760(15) 0.0781(13) Uani d . 1 . .
H H20 0.3743 -0.0119 0.3097 0.094 Uiso calc R 1 . .
C C21 0.46428(19) -0.0669(4) 0.28165(15) 0.0758(12) Uani d . 1 . .
H H21 0.4651 -0.1331 0.2993 0.091 Uiso calc R 1 . .
C C22 0.51801(17) -0.0419(3) 0.24951(12) 0.0554(9) Uani d . 1 . .
H H22 0.5553 -0.0909 0.2460 0.067 Uiso calc R 1 . .
C C23 0.67758(14) 0.0249(3) 0.24497(11) 0.0434(8) Uani d . 1 . .
C C24 0.66383(18) 0.0875(3) 0.28642(13) 0.0623(10) Uani d . 1 . .
H H24 0.6353 0.1499 0.2840 0.075 Uiso calc R 1 . .
C C25 0.6919(2) 0.0584(5) 0.33133(14) 0.0855(14) Uani d . 1 . .
H H25 0.6824 0.1008 0.3594 0.103 Uiso calc R 1 . .
C C26 0.7334(2) -0.0319(5) 0.33480(17) 0.0930(16) Uani d . 1 . .
H H26 0.7528 -0.0507 0.3653 0.112 Uiso calc R 1 . .
C C27 0.7473(2) -0.0954(4) 0.29465(17) 0.0851(14) Uani d . 1 . .
H H27 0.7752 -0.1582 0.2978 0.102 Uiso calc R 1 . .
C C28 0.71984(18) -0.0669(3) 0.24888(14) 0.0660(10) Uani d . 1 . .
H H28 0.7299 -0.1096 0.2210 0.079 Uiso calc R 1 . .
C C29 0.57488(16) -0.0595(3) 0.04757(12) 0.0548(9) Uani d . 1 . .
H H29 0.5386 -0.0170 0.0346 0.066 Uiso calc R 1 . .
C C30 0.58509(18) -0.1672(3) 0.03882(13) 0.0593(9) Uani d . 1 . .
H H30 0.5582 -0.2130 0.0187 0.071 Uiso calc R 1 . .
C C31 0.66589(16) -0.1065(3) 0.08821(12) 0.0488(8) Uani d . 1 . .
H H31 0.7053 -0.1042 0.1084 0.059 Uiso calc R 1 . .
N N1 0.59804(12) 0.1815(2) 0.04272(9) 0.0426(6) Uani d . 1 . .
N N2 0.72105(11) 0.13202(19) 0.05738(9) 0.0361(6) Uani d . 1 . .
N N3 0.56368(11) 0.1196(2) 0.14284(9) 0.0383(6) Uani d . 1 . .
N N4 0.68677(11) 0.0763(2) 0.15816(8) 0.0382(6) Uani d . 1 . .
N N5 0.62594(11) -0.0215(2) 0.07856(9) 0.0380(6) Uani d . 1 . .
N N6 0.64288(15) -0.1966(3) 0.06536(11) 0.0552(7) Uani d . 1 . .
O O1 0.52933(10) 0.1998(2) 0.04167(8) 0.0542(6) Uani d . 1 . .
O O2 0.78462(9) 0.10740(17) 0.07404(7) 0.0425(5) Uani d . 1 . .
O O3 0.49944(10) 0.14234(19) 0.12648(8) 0.0520(6) Uani d . 1 . .
O O4 0.75702(10) 0.0645(2) 0.16194(8) 0.0496(6) Uani d . 1 . .
O O5 0.5658(4) 0.4699(6) 0.0555(3) 0.127(2) Uani d PD 0.50 . .
H H5B 0.611(2) 0.438(7) 0.055(4) 0.152 Uiso d PD 0.50 . .
H H5A 0.535(4) 0.425(7) 0.074(4) 0.152 Uiso d PD 0.50 . .
Co Co1 0.642761(18) 0.12847(3) 0.100084(14) 0.03524(13) Uani d . 1 . .
Cl Cl1 0.66393(4) 0.30158(7) 0.12458(3) 0.0560(2) Uani d . 1 . .
H H2 0.7759(17) 0.087(3) 0.1270(14) 0.070(11) Uiso d . 1 . .
H H3 0.509(2) 0.169(4) 0.0893(17) 0.106(15) Uiso d . 1 . .
H H6A 0.6632(18) -0.272(3) 0.0650(13) 0.075(12) Uiso d . 1 . .

loop_
_atom_site_aniso_label
_atom_site_aniso_U_11
_atom_site_aniso_U_22
_atom_site_aniso_U_33
_atom_site_aniso_U_12
_atom_site_aniso_U_13
_atom_site_aniso_U_23
C1 0.0429(17) 0.0496(19) 0.0303(18) -0.0003(14) 0.0007(14) 0.0066(14)
C2 0.0378(16) 0.0466(18) 0.0301(18) -0.0019(13) 0.0026(13) 0.0013(13)
C3 0.0405(17) 0.065(2) 0.0334(19) -0.0075(16) 0.0008(14) 0.0093(16)
C4 0.074(2) 0.067(3) 0.050(2) -0.002(2) -0.0123(19) 0.0156(19)
C5 0.082(3) 0.102(4) 0.075(3) -0.002(3) -0.020(2) 0.043(3)
C6 0.080(3) 0.138(5) 0.046(3) -0.030(3) -0.014(2) 0.015(3)
C7 0.075(3) 0.131(4) 0.045(3) -0.014(3) -0.003(2) -0.012(3)
C8 0.055(2) 0.089(3) 0.043(2) 0.0001(19) 0.0009(17) -0.003(2)
C9 0.0409(16) 0.0508(19) 0.0301(17) -0.0089(15) 0.0017(13) -0.0025(15)
C10 0.058(2) 0.066(2) 0.048(2) -0.0061(18) 0.0019(17) 0.0103(18)
C11 0.080(3) 0.080(3) 0.052(3) -0.028(2) 0.011(2) 0.013(2)
C12 0.059(2) 0.100(3) 0.052(3) -0.027(2) 0.0202(19) -0.009(2)
C13 0.058(2) 0.084(3) 0.057(3) -0.001(2) 0.0203(19) -0.011(2)
C14 0.059(2) 0.058(2) 0.042(2) -0.0033(17) 0.0129(16) -0.0043(16)
C15 0.0348(15) 0.0451(18) 0.0293(17) 0.0025(13) 0.0024(12) 0.0010(13)
C16 0.0341(15) 0.0463(18) 0.0293(17) 0.0019(13) 0.0021(13) -0.0015(13)
C17 0.0342(16) 0.054(2) 0.0329(17) 0.0007(14) 0.0046(13) 0.0020(15)
C18 0.0485(19) 0.060(2) 0.057(2) 0.0096(17) 0.0165(16) 0.0085(17)
C19 0.054(2) 0.090(3) 0.078(3) 0.019(2) 0.031(2) 0.012(2)
C20 0.057(2) 0.100(3) 0.077(3) 0.007(2) 0.034(2) 0.029(3)
C21 0.061(2) 0.085(3) 0.082(3) 0.006(2) 0.028(2) 0.033(2)
C22 0.0460(19) 0.063(2) 0.057(2) 0.0088(16) 0.0122(16) 0.0135(19)
C23 0.0312(15) 0.070(2) 0.0294(18) 0.0010(15) -0.0004(13) 0.0039(15)
C24 0.062(2) 0.088(3) 0.038(2) 0.0011(19) -0.0025(17) -0.0001(19)
C25 0.079(3) 0.142(4) 0.035(2) 0.002(3) -0.011(2) -0.002(2)
C26 0.069(3) 0.161(5) 0.049(3) -0.001(3) -0.014(2) 0.037(3)
C27 0.068(3) 0.120(4) 0.068(3) 0.028(2) -0.005(2) 0.036(3)
C28 0.057(2) 0.088(3) 0.053(2) 0.016(2) 0.0057(18) 0.015(2)
C29 0.0425(19) 0.067(3) 0.054(2) -0.0026(17) -0.0135(16) 0.0037(18)
C30 0.057(2) 0.063(3) 0.057(2) -0.0122(18) -0.0107(18) -0.0093(19)
C31 0.0416(17) 0.058(2) 0.047(2) 0.0045(16) -0.0048(15) -0.0061(16)
N1 0.0347(13) 0.0580(17) 0.0350(15) 0.0065(12) -0.0001(11) 0.0056(12)
N2 0.0299(12) 0.0463(14) 0.0320(14) -0.0004(11) 0.0003(10) -0.0002(11)
N3 0.0294(12) 0.0527(15) 0.0330(15) 0.0063(11) 0.0025(10) 0.0035(12)
N4 0.0280(12) 0.0570(16) 0.0295(14) 0.0033(11) -0.0008(10) -0.0025(11)
N5 0.0324(12) 0.0502(15) 0.0316(14) 0.0044(11) -0.0007(11) 0.0012(12)
N6 0.0563(18) 0.0526(19) 0.057(2) 0.0056(15) 0.0025(14) -0.0056(15)
O1 0.0346(11) 0.0849(17) 0.0429(14) 0.0141(11) -0.0007(10) 0.0164(12)
O2 0.0293(10) 0.0635(14) 0.0347(12) 0.0020(9) 0.0022(9) 0.0051(10)
O3 0.0279(10) 0.0848(17) 0.0432(14) 0.0143(10) 0.0013(9) 0.0154(12)
O4 0.0258(10) 0.0886(17) 0.0343(13) 0.0043(10) 0.0010(9) 0.0078(12)
O5 0.144(7) 0.109(6) 0.127(7) 0.037(5) 0.001(5) 0.011(4)
Co1 0.0288(2) 0.0490(2) 0.0280(2) 0.00340(18) 0.00147(16) 0.00213(18)
Cl1 0.0571(5) 0.0530(5) 0.0580(6) -0.0016(4) 0.0119(4) -0.0087(4)

loop_
_atom_type_symbol
_atom_type_description
_atom_type_scat_dispersion_real
_atom_type_scat_dispersion_imag
_atom_type_scat_source
C C 0.0033 0.0016 'International Tables Vol C Tables 4.2.6.8 and 6.1.1.4'
H H 0.0000 0.0000 'International Tables Vol C Tables 4.2.6.8 and 6.1.1.4'
N N 0.0061 0.0033 'International Tables Vol C Tables 4.2.6.8 and 6.1.1.4'
O O 0.0106 0.0060 'International Tables Vol C Tables 4.2.6.8 and 6.1.1.4'
Co Co 0.3494 0.9721 'International Tables Vol C Tables 4.2.6.8 and 6.1.1.4'
Cl Cl 0.1484 0.1585 'International Tables Vol C Tables 4.2.6.8 and 6.1.1.4'

loop_
_geom_angle_atom_site_label_1
_geom_angle_atom_site_label_2
_geom_angle_atom_site_label_3
_geom_angle_site_symmetry_1
_geom_angle_site_symmetry_3
_geom_angle
_geom_angle_publ_flag
N1 C1 C2 . . 112.3(3) ?
N1 C1 C3 . . 122.8(3) ?
C2 C1 C3 . . 124.6(3) ?
N2 C2 C1 . . 112.5(2) ?
N2 C2 C9 . . 123.4(3) ?
C1 C2 C9 . . 124.0(3) ?
C4 C3 C8 . . 119.4(3) ?
C4 C3 C1 . . 121.6(3) ?
C8 C3 C1 . . 118.9(3) ?
C3 C4 C5 . . 119.8(4) ?
C3 C4 H4 . . 120.1 ?
C5 C4 H4 . . 120.1 ?
C6 C5 C4 . . 119.6(4) ?
C6 C5 H5 . . 120.2 ?
C4 C5 H5 . . 120.2 ?
C7 C6 C5 . . 121.4(4) ?
C7 C6 H6 . . 119.3 ?
C5 C6 H6 . . 119.3 ?
C6 C7 C8 . . 119.0(4) ?
C6 C7 H7 . . 120.5 ?
C8 C7 H7 . . 120.5 ?
C3 C8 C7 . . 120.7(4) ?
C3 C8 H8 . . 119.6 ?
C7 C8 H8 . . 119.6 ?
C10 C9 C14 . . 118.4(3) ?
C10 C9 C2 . . 120.6(3) ?
C14 C9 C2 . . 120.9(3) ?
C9 C10 C11 . . 120.4(4) ?
C9 C10 H10 . . 119.8 ?
C11 C10 H10 . . 119.8 ?
C12 C11 C10 . . 120.0(4) ?
C12 C11 H11 . . 120.0 ?
C10 C11 H11 . . 120.0 ?
C13 C12 C11 . . 120.5(3) ?
C13 C12 H12 . . 119.8 ?
C11 C12 H12 . . 119.8 ?
C12 C13 C14 . . 119.9(4) ?
C12 C13 H13 . . 120.1 ?
C14 C13 H13 . . 120.1 ?
C13 C14 C9 . . 120.9(3) ?
C13 C14 H14 . . 119.6 ?
C9 C14 H14 . . 119.6 ?
N3 C15 C17 . . 124.9(2) ?
N3 C15 C16 . . 111.6(2) ?
C17 C15 C16 . . 123.5(3) ?
N4 C16 C23 . . 122.7(2) ?
N4 C16 C15 . . 112.2(2) ?
C23 C16 C15 . . 125.1(2) ?
C22 C17 C18 . . 118.6(3) ?
C22 C17 C15 . . 120.6(3) ?
C18 C17 C15 . . 120.9(3) ?
C19 C18 C17 . . 119.9(3) ?
C19 C18 H18 . . 120.0 ?
C17 C18 H18 . . 120.0 ?
C20 C19 C18 . . 120.6(3) ?
C20 C19 H19 . . 119.7 ?
C18 C19 H19 . . 119.7 ?
C19 C20 C21 . . 120.3(3) ?
C19 C20 H20 . . 119.9 ?
C21 C20 H20 . . 119.9 ?
C20 C21 C22 . . 120.2(4) ?
C20 C21 H21 . . 119.9 ?
C22 C21 H21 . . 119.9 ?
C17 C22 C21 . . 120.5(3) ?
C17 C22 H22 . . 119.8 ?
C21 C22 H22 . . 119.8 ?
C28 C23 C24 . . 119.5(3) ?
C28 C23 C16 . . 120.7(3) ?
C24 C23 C16 . . 119.8(3) ?
C25 C24 C23 . . 120.2(4) ?
C25 C24 H24 . . 119.9 ?
C23 C24 H24 . . 119.9 ?
C26 C25 C24 . . 119.9(4) ?
C26 C25 H25 . . 120.1 ?
C24 C25 H25 . . 120.1 ?
C25 C26 C27 . . 121.0(4) ?
C25 C26 H26 . . 119.5 ?
C27 C26 H26 . . 119.5 ?
C26 C27 C28 . . 120.0(4) ?
C26 C27 H27 . . 120.0 ?
C28 C27 H27 . . 120.0 ?
C23 C28 C27 . . 119.4(4) ?
C23 C28 H28 . . 120.3 ?
C27 C28 H28 . . 120.3 ?
C30 C29 N5 . . 109.3(3) ?
C30 C29 H29 . . 125.3 ?
N5 C29 H29 . . 125.3 ?
C29 C30 N6 . . 106.2(3) ?
C29 C30 H30 . . 126.9 ?
N6 C30 H30 . . 126.9 ?
N5 C31 N6 . . 110.9(3) ?
N5 C31 H31 . . 124.5 ?
N6 C31 H31 . . 124.5 ?
C1 N1 O1 . . 121.2(2) ?
C1 N1 Co1 . . 116.91(19) ?
O1 N1 Co1 . . 121.47(18) ?
C2 N2 O2 . . 122.6(2) ?
C2 N2 Co1 . . 116.56(19) ?
O2 N2 Co1 . . 120.84(17) ?
C15 N3 O3 . . 120.7(2) ?
C15 N3 Co1 . . 117.66(18) ?
O3 N3 Co1 . . 121.26(18) ?
C16 N4 O4 . . 119.1(2) ?
C16 N4 Co1 . . 118.04(19) ?
O4 N4 Co1 . . 122.67(17) ?
C31 N5 C29 . . 106.1(3) ?
C31 N5 Co1 . . 125.4(2) ?
C29 N5 Co1 . . 128.3(2) ?
C31 N6 C30 . . 107.5(3) ?
C31 N6 H6A . . 129(2) ?
C30 N6 H6A . . 124(2) ?
N1 O1 H3 . . 101.9(17) ?
N2 O2 H2 . . 105.3(13) ?
N3 O3 H3 . . 102(2) ?
N4 O4 H2 . . 104.2(18) ?
H5B O5 H5A . . 110.0(17) ?
N1 Co1 N4 . . 179.23(11) ?
N1 Co1 N2 . . 81.39(10) ?
N4 Co1 N2 . . 99.27(10) ?
N1 Co1 N3 . . 99.02(10) ?
N4 Co1 N3 . . 80.33(10) ?
N2 Co1 N3 . . 178.07(10) ?
N1 Co1 N5 . . 89.71(11) ?
N4 Co1 N5 . . 90.69(10) ?
N2 Co1 N5 . . 88.25(10) ?
N3 Co1 N5 . . 89.86(10) ?
N1 Co1 Cl1 . . 90.47(8) ?
N4 Co1 Cl1 . . 89.13(8) ?
N2 Co1 Cl1 . . 90.91(7) ?
N3 Co1 Cl1 . . 90.97(8) ?
N5 Co1 Cl1 . . 179.11(7) ?

loop_
_geom_bond_atom_site_label_1
_geom_bond_atom_site_label_2
_geom_bond_site_symmetry_2
_geom_bond_distance
_geom_bond_publ_flag
C1 N1 . 1.296(4) ?
C1 C2 . 1.465(4) ?
C1 C3 . 1.473(4) ?
C2 N2 . 1.296(3) ?
C2 C9 . 1.477(4) ?
C3 C4 . 1.370(5) ?
C3 C8 . 1.382(5) ?
C4 C5 . 1.389(5) ?
C4 H4 . 0.9300 ?
C5 C6 . 1.370(6) ?
C5 H5 . 0.9300 ?
C6 C7 . 1.354(6) ?
C6 H6 . 0.9300 ?
C7 C8 . 1.384(5) ?
C7 H7 . 0.9300 ?
C8 H8 . 0.9300 ?
C9 C10 . 1.377(4) ?
C9 C14 . 1.380(4) ?
C10 C11 . 1.385(5) ?
C10 H10 . 0.9300 ?
C11 C12 . 1.362(6) ?
C11 H11 . 0.9300 ?
C12 C13 . 1.357(5) ?
C12 H12 . 0.9300 ?
C13 C14 . 1.377(5) ?
C13 H13 . 0.9300 ?
C14 H14 . 0.9300 ?
C15 N3 . 1.291(3) ?
C15 C17 . 1.475(4) ?
C15 C16 . 1.479(4) ?
C16 N4 . 1.291(3) ?
C16 C23 . 1.474(4) ?
C17 C22 . 1.376(4) ?
C17 C18 . 1.389(4) ?
C18 C19 . 1.377(4) ?
C18 H18 . 0.9300 ?
C19 C20 . 1.355(5) ?
C19 H19 . 0.9300 ?
C20 C21 . 1.358(5) ?
C20 H20 . 0.9300 ?
C21 C22 . 1.376(4) ?
C21 H21 . 0.9300 ?
C22 H22 . 0.9300 ?
C23 C28 . 1.373(5) ?
C23 C24 . 1.374(5) ?
C24 C25 . 1.370(5) ?
C24 H24 . 0.9300 ?
C25 C26 . 1.348(6) ?
C25 H25 . 0.9300 ?
C26 C27 . 1.352(6) ?
C26 H26 . 0.9300 ?
C27 C28 . 1.384(5) ?
C27 H27 . 0.9300 ?
C28 H28 . 0.9300 ?
C29 C30 . 1.333(5) ?
C29 N5 . 1.364(4) ?
C29 H29 . 0.9300 ?
C30 N6 . 1.362(4) ?
C30 H30 . 0.9300 ?
C31 N5 . 1.304(4) ?
C31 N6 . 1.324(4) ?
C31 H31 . 0.9300 ?
N1 O1 . 1.331(3) ?
N1 Co1 . 1.879(2) ?
N2 O2 . 1.328(3) ?
N2 Co1 . 1.888(2) ?
N3 O3 . 1.332(3) ?
N3 Co1 . 1.903(2) ?
N4 O4 . 1.353(3) ?
N4 Co1 . 1.885(2) ?
N5 Co1 . 1.924(2) ?
N6 H6A . 0.98(4) ?
O1 H3 . 1.39(5) ?
O2 H2 . 1.46(4) ?
O3 H3 . 1.07(5) ?
O4 H2 . 1.05(4) ?
O5 H5B . 0.946(10) ?
O5 H5A . 0.946(10) ?
Co1 Cl1 . 2.2244(9) ?

loop_
_geom_hbond_atom_site_label_D
_geom_hbond_atom_site_label_H
_geom_hbond_atom_site_label_A
_geom_hbond_site_symmetry_A
_geom_hbond_distance_DH
_geom_hbond_distance_HA
_geom_hbond_distance_DA
_geom_hbond_angle_DHA
O4 H2 O2 . 1.05(4) 1.46(4) 2.482(3) 165(3)
O3 H3 O1 . 1.07(5) 1.39(5) 2.456(3) 174(4)
N6 H6A O2 7_755 0.98(4) 1.78(4) 2.747(4) 166(3)
N6 H6A N2 7_755 0.98(4) 2.50(4) 3.326(4) 141(3)
O5 H5B Cl1 . 0.946(10) 2.69(8) 3.331(7) 126(7)

loop_
_geom_torsion_atom_site_label_1
_geom_torsion_atom_site_label_2
_geom_torsion_atom_site_label_3
_geom_torsion_atom_site_label_4
_geom_torsion_site_symmetry_1
_geom_torsion_site_symmetry_2
_geom_torsion_site_symmetry_3
_geom_torsion_site_symmetry_4
_geom_torsion
_geom_torsion_publ_flag
N1 C1 C2 N2 . . . . 4.0(4) ?
C3 C1 C2 N2 . . . . -170.2(3) ?
N1 C1 C2 C9 . . . . -173.5(3) ?
C3 C1 C2 C9 . . . . 12.3(5) ?
N1 C1 C3 C4 . . . . 62.3(4) ?
C2 C1 C3 C4 . . . . -124.1(4) ?
N1 C1 C3 C8 . . . . -114.9(4) ?
C2 C1 C3 C8 . . . . 58.7(4) ?
C8 C3 C4 C5 . . . . -0.1(5) ?
C1 C3 C4 C5 . . . . -177.3(3) ?
C3 C4 C5 C6 . . . . 1.1(6) ?
C4 C5 C6 C7 . . . . -1.4(7) ?
C5 C6 C7 C8 . . . . 0.7(7) ?
C4 C3 C8 C7 . . . . -0.6(5) ?
C1 C3 C8 C7 . . . . 176.6(3) ?
C6 C7 C8 C3 . . . . 0.3(6) ?
N2 C2 C9 C10 . . . . -132.9(3) ?
C1 C2 C9 C10 . . . . 44.3(4) ?
N2 C2 C9 C14 . . . . 44.1(4) ?
C1 C2 C9 C14 . . . . -138.7(3) ?
C14 C9 C10 C11 . . . . 0.0(5) ?
C2 C9 C10 C11 . . . . 177.1(3) ?
C9 C10 C11 C12 . . . . 0.3(6) ?
C10 C11 C12 C13 . . . . -0.8(6) ?
C11 C12 C13 C14 . . . . 0.9(6) ?
C12 C13 C14 C9 . . . . -0.5(6) ?
C10 C9 C14 C13 . . . . 0.1(5) ?
C2 C9 C14 C13 . . . . -177.0(3) ?
N3 C15 C16 N4 . . . . -4.0(4) ?
C17 C15 C16 N4 . . . . 173.4(3) ?
N3 C15 C16 C23 . . . . 172.8(3) ?
C17 C15 C16 C23 . . . . -9.8(5) ?
N3 C15 C17 C22 . . . . 136.0(3) ?
C16 C15 C17 C22 . . . . -41.1(4) ?
N3 C15 C17 C18 . . . . -42.1(5) ?
C16 C15 C17 C18 . . . . 140.8(3) ?
C22 C17 C18 C19 . . . . 0.4(5) ?
C15 C17 C18 C19 . . . . 178.5(3) ?
C17 C18 C19 C20 . . . . -0.4(6) ?
C18 C19 C20 C21 . . . . -0.2(7) ?
C19 C20 C21 C22 . . . . 0.9(7) ?
C18 C17 C22 C21 . . . . 0.3(5) ?
C15 C17 C22 C21 . . . . -177.9(3) ?
C20 C21 C22 C17 . . . . -0.9(6) ?
N4 C16 C23 C28 . . . . -55.4(4) ?
C15 C16 C23 C28 . . . . 128.1(3) ?
N4 C16 C23 C24 . . . . 123.3(3) ?
C15 C16 C23 C24 . . . . -53.2(4) ?
C28 C23 C24 C25 . . . . -0.2(5) ?
C16 C23 C24 C25 . . . . -178.8(3) ?
C23 C24 C25 C26 . . . . 0.2(6) ?
C24 C25 C26 C27 . . . . -0.8(7) ?
C25 C26 C27 C28 . . . . 1.3(7) ?
C24 C23 C28 C27 . . . . 0.7(5) ?
C16 C23 C28 C27 . . . . 179.3(3) ?
C26 C27 C28 C23 . . . . -1.2(6) ?
N5 C29 C30 N6 . . . . 0.8(4) ?
C2 C1 N1 O1 . . . . -178.7(3) ?
C3 C1 N1 O1 . . . . -4.4(5) ?
C2 C1 N1 Co1 . . . . -5.9(3) ?
C3 C1 N1 Co1 . . . . 168.4(2) ?
C1 C2 N2 O2 . . . . -178.4(2) ?
C9 C2 N2 O2 . . . . -0.9(4) ?
C1 C2 N2 Co1 . . . . -0.3(3) ?
C9 C2 N2 Co1 . . . . 177.2(2) ?
C17 C15 N3 O3 . . . . 0.9(4) ?
C16 C15 N3 O3 . . . . 178.3(2) ?
C17 C15 N3 Co1 . . . . -172.4(2) ?
C16 C15 N3 Co1 . . . . 5.0(3) ?
C23 C16 N4 O4 . . . . 0.2(4) ?
C15 C16 N4 O4 . . . . 177.1(2) ?
C23 C16 N4 Co1 . . . . -175.5(2) ?
C15 C16 N4 Co1 . . . . 1.4(3) ?
N6 C31 N5 C29 . . . . -0.4(4) ?
N6 C31 N5 Co1 . . . . -175.6(2) ?
C30 C29 N5 C31 . . . . -0.3(4) ?
C30 C29 N5 Co1 . . . . 174.7(2) ?
N5 C31 N6 C30 . . . . 0.9(4) ?
C29 C30 N6 C31 . . . . -1.0(4) ?
C1 N1 Co1 N4 . . . . 154(9) ?
O1 N1 Co1 N4 . . . . -33(9) ?
C1 N1 Co1 N2 . . . . 4.7(2) ?
O1 N1 Co1 N2 . . . . 177.4(2) ?
C1 N1 Co1 N3 . . . . -173.4(2) ?
O1 N1 Co1 N3 . . . . -0.7(2) ?
C1 N1 Co1 N5 . . . . -83.6(2) ?
O1 N1 Co1 N5 . . . . 89.1(2) ?
C1 N1 Co1 Cl1 . . . . 95.5(2) ?
O1 N1 Co1 Cl1 . . . . -91.7(2) ?
C16 N4 Co1 N1 . . . . 33(9) ?
O4 N4 Co1 N1 . . . . -142(9) ?
C16 N4 Co1 N2 . . . . -177.2(2) ?
O4 N4 Co1 N2 . . . . 7.3(2) ?
C16 N4 Co1 N3 . . . . 0.9(2) ?
O4 N4 Co1 N3 . . . . -174.6(2) ?
C16 N4 Co1 N5 . . . . -88.8(2) ?
O4 N4 Co1 N5 . . . . 95.6(2) ?
C16 N4 Co1 Cl1 . . . . 92.1(2) ?
O4 N4 Co1 Cl1 . . . . -83.5(2) ?
C2 N2 Co1 N1 . . . . -2.2(2) ?
O2 N2 Co1 N1 . . . . 176.0(2) ?
C2 N2 Co1 N4 . . . . 178.2(2) ?
O2 N2 Co1 N4 . . . . -3.6(2) ?
C2 N2 Co1 N3 . . . . 100(3) ?
O2 N2 Co1 N3 . . . . -82(3) ?
C2 N2 Co1 N5 . . . . 87.8(2) ?
O2 N2 Co1 N5 . . . . -94.1(2) ?
C2 N2 Co1 Cl1 . . . . -92.5(2) ?
O2 N2 Co1 Cl1 . . . . 85.63(19) ?
C15 N3 Co1 N1 . . . . 176.9(2) ?
O3 N3 Co1 N1 . . . . 3.7(2) ?
C15 N3 Co1 N4 . . . . -3.5(2) ?
O3 N3 Co1 N4 . . . . -176.7(2) ?
C15 N3 Co1 N2 . . . . 75(3) ?
O3 N3 Co1 N2 . . . . -99(3) ?
C15 N3 Co1 N5 . . . . 87.2(2) ?
O3 N3 Co1 N5 . . . . -86.0(2) ?
C15 N3 Co1 Cl1 . . . . -92.4(2) ?
O3 N3 Co1 Cl1 . . . . 94.3(2) ?
C31 N5 Co1 N1 . . . . 149.3(3) ?
C29 N5 Co1 N1 . . . . -24.8(3) ?
C31 N5 Co1 N4 . . . . -31.4(3) ?
C29 N5 Co1 N4 . . . . 154.5(3) ?
C31 N5 Co1 N2 . . . . 67.9(3) ?
C29 N5 Co1 N2 . . . . -106.2(3) ?
C31 N5 Co1 N3 . . . . -111.7(3) ?
C29 N5 Co1 N3 . . . . 74.2(3) ?
C31 N5 Co1 Cl1 . . . . 47(5) ?
C29 N5 Co1 Cl1 . . . . -127(5) ?
